data_7212149
loop_
_publ_author_name
'Niu, Cao-Yuan'
'Zheng, Xian-Fu'
'He, Yong'
'Feng, Zhi-Qiang'
'Kou, Chun-Hong'

_publ_section_title
;
 Tuning of unusual secondary ligands to construct fluorescent zinc
 coordination polymers of an unsymmetrical pyridylbenzoate ligand from 1D
 chain to interdigital or porous 2D layers and interpenetrated 3D
 frameworks
;
_journal_issue 10
_journal_name_full CrystEngComm
_journal_page_first 2847
_journal_paper_doi 10.1039/b920737f
_journal_volume 12
_journal_year 2010
_chemical_formula_sum 'C120 H87 N10 O23.5 Zn5'
_chemical_formula_weight 2363.92
_chemical_name_systematic
;
?
;
_space_group_IT_number 2
_symmetry_cell_setting triclinic
_symmetry_space_group_name_Hall '-P 1'
_symmetry_space_group_name_H-M 'P -1'
_atom_sites_solution_hydrogens geom
_atom_sites_solution_primary direct
_atom_sites_solution_secondary difmap
_audit_creation_method SHELXL-97
_cell_angle_alpha 102.188(1)
_cell_angle_beta 93.507(1)
_cell_angle_gamma 99.410(1)
_cell_formula_units_Z 1
_cell_length_a 11.3213(8)
_cell_length_b 11.3297(8)
_cell_length_c 21.2344(14)
_cell_measurement_temperature 173(2)
_cell_measurement_theta_max 25.50
_cell_measurement_theta_min 2.17
_cell_volume 2613.5(3)
_computing_cell_refinement 'Bruker SMART'
_computing_data_collection 'Bruker SMART'
_computing_data_reduction 'Bruker SAINT'
_computing_molecular_graphics 'Bruker SHELXTL'
_computing_publication_material 'Bruker SHELXTL'
_computing_structure_refinement 'SHELXL-97 (Sheldrick, 1997)'
_computing_structure_solution 'SHELXS-97 (Sheldrick, 1990)'
_diffrn_ambient_temperature 173(2)
_diffrn_measured_fraction_theta_full 0.986
_diffrn_measured_fraction_theta_max 0.986
_diffrn_measurement_device_type 'CCD area detector'
_diffrn_measurement_method 'phi and omega scans'
_diffrn_radiation_monochromator graphite
_diffrn_radiation_source 'fine-focus sealed tube'
_diffrn_radiation_type MoK\a
_diffrn_radiation_wavelength 0.71073
_diffrn_reflns_av_R_equivalents 0.0144
_diffrn_reflns_av_sigmaI/netI 0.0291
_diffrn_reflns_limit_h_max 10
_diffrn_reflns_limit_h_min -13
_diffrn_reflns_limit_k_max 13
_diffrn_reflns_limit_k_min -9
_diffrn_reflns_limit_l_max 25
_diffrn_reflns_limit_l_min -25
_diffrn_reflns_number 14689
_diffrn_reflns_theta_full 25.50
_diffrn_reflns_theta_max 25.50
_diffrn_reflns_theta_min 2.17
_exptl_absorpt_coefficient_mu 1.216
_exptl_absorpt_correction_T_max 0.7194
_exptl_absorpt_correction_T_min 0.6970
_exptl_absorpt_correction_type multi-scan
_exptl_absorpt_process_details sadabs
_exptl_crystal_colour yellow
_exptl_crystal_density_diffrn 1.533
_exptl_crystal_density_method 'not measured'
_exptl_crystal_description block
_exptl_crystal_F_000 1236
_exptl_crystal_size_max 0.32
_exptl_crystal_size_mid 0.30
_exptl_crystal_size_min 0.29
_refine_diff_density_max 1.399
_refine_diff_density_min -1.345
_refine_diff_density_rms 0.084
_refine_ls_extinction_method none
_refine_ls_goodness_of_fit_ref 1.057
_refine_ls_hydrogen_treatment mixed
_refine_ls_matrix_type full
_refine_ls_number_parameters 767
_refine_ls_number_reflns 9606
_refine_ls_number_restraints 159
_refine_ls_restrained_S_all 1.157
_refine_ls_R_factor_all 0.0670
_refine_ls_R_factor_gt 0.0544
_refine_ls_shift/su_max 0.001
_refine_ls_shift/su_mean 0.000
_refine_ls_structure_factor_coef Fsqd
_refine_ls_weighting_details 'calc w=1/[\s^2^(Fo^2^)+(0.0716P)^2^+4.8462P] where P=(Fo^2^+2Fc^2^)/3'
_refine_ls_weighting_scheme calc
_refine_ls_wR_factor_gt 0.1444
_refine_ls_wR_factor_ref 0.1540
_reflns_number_gt 7815
_reflns_number_total 9606
_reflns_threshold_expression >2sigma(I)
_cod_data_source_file b920737f.txt
_cod_data_source_block 1
_cod_original_sg_symbol_H-M P-1
_cod_database_code 7212149

loop_
_symmetry_equiv_pos_as_xyz
'x, y, z'
'-x, -y, -z'

loop_
_atom_site_label
_atom_site_type_symbol
_atom_site_fract_x
_atom_site_fract_y
_atom_site_fract_z
_atom_site_U_iso_or_equiv
_atom_site_adp_type
_atom_site_occupancy
_atom_site_symmetry_multiplicity
_atom_site_calc_flag
_atom_site_refinement_flags
_atom_site_disorder_assembly
_atom_site_disorder_group
Zn1 Zn 0.51942(5) 0.27738(4) 1.08541(2) 0.03633(15) Uani 1 1 d . . .
Zn2 Zn 0.5000 0.5000 1.0000 0.03382(18) Uani 1 2 d S . .
Zn3 Zn 0.11996(7) 0.24337(7) 0.53367(3) 0.0640(2) Uani 1 1 d . . .
O1 O 0.4015(3) 0.2005(3) 1.01043(14) 0.0459(8) Uani 1 1 d . A .
O2 O 0.3660(3) 0.3505(3) 0.96174(14) 0.0433(7) Uani 1 1 d . A .
O3 O 0.4803(3) -0.5352(3) 1.09603(15) 0.0520(8) Uani 1 1 d . . .
O4 O 0.5425(5) -0.5982(3) 1.17783(18) 0.0846(15) Uani 1 1 d . . .
O5 O 0.6821(3) 0.2855(3) 1.05485(16) 0.0501(8) Uani 1 1 d . . .
O6 O 0.6248(3) 0.3890(3) 0.98409(16) 0.0491(8) Uani 1 1 d . . .
O7 O 0.1055(14) 0.0654(17) 0.4719(6) 0.095(4) Uani 0.483(7) 1 d PDU A 1
O7' O 0.1587(17) 0.076(2) 0.4723(9) 0.150(8) Uani 0.517(7) 1 d PDU A 2
O8 O 0.1026(16) 0.2108(15) 0.4259(11) 0.091(5) Uani 0.483(7) 1 d PDU A 1
O8' O 0.0637(18) 0.1977(17) 0.4165(12) 0.113(7) Uani 0.483(7) 1 d PDU A 2
O9 O -0.6922(6) 0.3392(7) 0.5456(3) 0.0307(17) Uani 0.483(7) 1 d PDU . 1
O10 O -0.7536(7) 0.4930(8) 0.6086(5) 0.078(3) Uani 0.483(7) 1 d PDU . 1
C60 C -0.6827(8) 0.4402(10) 0.5797(5) 0.053(3) Uani 0.483(7) 1 d PDU . 1
O10' O -0.7735(7) 0.3807(8) 0.5520(4) 0.074(3) Uani 0.517(7) 1 d PDU . 2
O9' O -0.6751(7) 0.2405(9) 0.5326(4) 0.082(3) Uani 0.517(7) 1 d PDU . 2
C60' C -0.6676(13) 0.3691(15) 0.5539(17) 0.159(16) Uani 0.517(7) 1 d PDU . 2
O11 O 0.401(2) 0.001(2) 0.5357(12) 0.116(7) Uani 0.25 1 d PU . .
O12 O 0.8511(13) 0.2744(12) 0.3454(5) 0.195(4) Uani 1 1 d DU . .
O13 O 0.6458(14) 0.1500(15) 0.3758(8) 0.161(5) Uani 0.50 1 d PU . .
N1 N 0.1251(4) 0.1858(4) 0.62001(18) 0.0483(9) Uani 1 1 d . A .
N2 N 0.4969(3) 0.1319(3) 1.12965(16) 0.0368(8) Uani 1 1 d . . .
N3 N 1.0080(8) 0.5831(6) 0.7440(3) 0.102(2) Uani 1 1 d . . .
N4 N 0.1383(7) 0.1333(7) 0.0729(3) 0.0944(19) Uani 1 1 d . . .
N5 N -0.0299(4) 0.3258(4) 0.5393(2) 0.0575(11) Uani 1 1 d . A .
C1 C 0.1512(5) 0.0759(5) 0.6233(2) 0.0508(12) Uani 1 1 d . . .
H1 H 0.1579 0.0197 0.5841 0.061 Uiso 1 1 calc R A .
C2 C 0.1687(5) 0.0411(4) 0.6805(2) 0.0488(11) Uani 1 1 d . A .
H2 H 0.1872 -0.0378 0.6803 0.059 Uiso 1 1 calc R . .
C3 C 0.1598(4) 0.1202(4) 0.7389(2) 0.0388(9) Uani 1 1 d . . .
C4 C 0.1317(5) 0.2327(5) 0.7351(2) 0.0540(13) Uani 1 1 d . A .
H4 H 0.1239 0.2903 0.7735 0.065 Uiso 1 1 calc R . .
C5 C 0.1149(6) 0.2618(5) 0.6759(2) 0.0612(14) Uani 1 1 d . . .
H5 H 0.0952 0.3397 0.6748 0.073 Uiso 1 1 calc R A .
C6 C 0.1839(4) 0.0872(4) 0.8020(2) 0.0371(9) Uani 1 1 d . A .
C7 C 0.1544(4) -0.0337(4) 0.8082(2) 0.0449(10) Uani 1 1 d . . .
H7 H 0.1140 -0.0956 0.7726 0.054 Uiso 1 1 calc R A .
C8 C 0.1839(5) -0.0638(4) 0.8665(2) 0.0497(12) Uani 1 1 d . A .
H8 H 0.1615 -0.1461 0.8708 0.060 Uiso 1 1 calc R . .
C9 C 0.2451(4) 0.0237(4) 0.9181(2) 0.0436(10) Uani 1 1 d . . .
H9 H 0.2664 0.0015 0.9574 0.052 Uiso 1 1 calc R A .
C10 C 0.2760(4) 0.1454(4) 0.91267(19) 0.0364(9) Uani 1 1 d . A .
C11 C 0.2428(4) 0.1764(4) 0.85508(19) 0.0353(9) Uani 1 1 d . . .
H11 H 0.2604 0.2597 0.8518 0.042 Uiso 1 1 calc R A .
C12 C 0.3527(4) 0.2411(4) 0.9662(2) 0.0377(9) Uani 1 1 d . . .
C13 C 0.4431(4) 0.0191(4) 1.0973(2) 0.0416(10) Uani 1 1 d . . .
H13 H 0.4082 0.0090 1.0542 0.050 Uiso 1 1 calc R . .
C14 C 0.4362(4) -0.0826(4) 1.1237(2) 0.0423(10) Uani 1 1 d . . .
H14 H 0.3963 -0.1606 1.0991 0.051 Uiso 1 1 calc R . .
C15 C 0.4878(4) -0.0709(4) 1.18648(19) 0.0341(9) Uani 1 1 d . . .
C16 C 0.5397(5) 0.0465(4) 1.2203(2) 0.0453(11) Uani 1 1 d . . .
H16 H 0.5736 0.0598 1.2638 0.054 Uiso 1 1 calc R . .
C17 C 0.5420(5) 0.1438(4) 1.1907(2) 0.0475(11) Uani 1 1 d . . .
H17 H 0.5775 0.2235 1.2149 0.057 Uiso 1 1 calc R . .
C18 C 0.4929(4) -0.1799(4) 1.21463(19) 0.0351(9) Uani 1 1 d . . .
C19 C 0.5108(5) -0.1688(4) 1.2810(2) 0.0497(12) Uani 1 1 d . . .
H19 H 0.5129 -0.0912 1.3094 0.060 Uiso 1 1 calc R . .
C20 C 0.5255(6) -0.2681(4) 1.3066(2) 0.0625(15) Uani 1 1 d . . .
H20 H 0.5363 -0.2587 1.3522 0.075 Uiso 1 1 calc R . .
C21 C 0.5246(6) -0.3810(4) 1.2663(2) 0.0584(14) Uani 1 1 d . . .
H21 H 0.5377 -0.4487 1.2840 0.070 Uiso 1 1 calc R . .
C22 C 0.5043(4) -0.3950(4) 1.1994(2) 0.0403(10) Uani 1 1 d . . .
C23 C 0.4866(4) -0.2955(4) 1.17437(19) 0.0349(9) Uani 1 1 d . . .
H23 H 0.4700 -0.3061 1.1289 0.042 Uiso 1 1 calc R . .
C24 C 0.5093(5) -0.5148(4) 1.1557(2) 0.0455(11) Uani 1 1 d . . .
C25 C 1.0960(9) 0.5806(6) 0.7868(4) 0.098(3) Uani 1 1 d . . .
H25 H 1.1746 0.6191 0.7815 0.118 Uiso 1 1 calc R . .
C26 C 1.0824(7) 0.5257(5) 0.8393(3) 0.0742(18) Uani 1 1 d . . .
H26 H 1.1499 0.5276 0.8685 0.089 Uiso 1 1 calc R . .
C27 C 0.9683(5) 0.4680(4) 0.8484(2) 0.0560(13) Uani 1 1 d . . .
C28 C 0.8757(7) 0.4700(6) 0.8033(3) 0.0735(17) Uani 1 1 d . . .
H28 H 0.7960 0.4316 0.8068 0.088 Uiso 1 1 calc R . .
C29 C 0.8993(9) 0.5282(8) 0.7529(4) 0.097(2) Uani 1 1 d . . .
H29 H 0.8337 0.5288 0.7229 0.116 Uiso 1 1 calc R . .
C30 C 0.9490(5) 0.4077(4) 0.9035(2) 0.0477(11) Uani 1 1 d . . .
C31 C 1.0405(5) 0.3615(5) 0.9317(3) 0.0551(12) Uani 1 1 d . . .
H31 H 1.1173 0.3691 0.9156 0.066 Uiso 1 1 calc R . .
C32 C 1.0214(5) 0.3047(5) 0.9827(3) 0.0568(13) Uani 1 1 d . . .
H32 H 1.0846 0.2729 1.0009 0.068 Uiso 1 1 calc R . .
C33 C 0.9112(4) 0.2939(4) 1.0072(2) 0.0471(11) Uani 1 1 d . . .
H33 H 0.8985 0.2539 1.0419 0.056 Uiso 1 1 calc R . .
C34 C 0.8189(4) 0.3414(4) 0.9812(2) 0.0403(10) Uani 1 1 d . . .
C35 C 0.8384(4) 0.3979(4) 0.9290(2) 0.0434(10) Uani 1 1 d . . .
H35 H 0.7752 0.4299 0.9109 0.052 Uiso 1 1 calc R . .
C36 C 0.7009(4) 0.3395(4) 1.0088(2) 0.0381(9) Uani 1 1 d . . .
C37 C 0.1861(9) 0.2084(7) 0.1291(4) 0.101(3) Uani 1 1 d . . .
H37 H 0.2125 0.2926 0.1295 0.121 Uiso 1 1 calc R . .
C38 C 0.1999(7) 0.1712(6) 0.1872(3) 0.0802(19) Uani 1 1 d . . .
H38 H 0.2342 0.2286 0.2259 0.096 Uiso 1 1 calc R . .
C39 C 0.1624(5) 0.0487(5) 0.1872(2) 0.0551(13) Uani 1 1 d . . .
C40 C 0.1167(5) -0.0282(6) 0.1282(3) 0.0657(15) Uani 1 1 d . . .
H40 H 0.0921 -0.1136 0.1252 0.079 Uiso 1 1 calc R . .
C41 C 0.1064(7) 0.0181(7) 0.0739(3) 0.0781(18) Uani 1 1 d . . .
H41 H 0.0739 -0.0376 0.0343 0.094 Uiso 1 1 calc R . .
C42 C 0.1699(4) 0.0024(5) 0.2467(2) 0.0524(12) Uani 1 1 d . . .
C43 C 0.2012(5) -0.1117(6) 0.2460(3) 0.0631(14) Uani 1 1 d . . .
H43 H 0.2183 -0.1604 0.2065 0.076 Uiso 1 1 calc R . .
C44 C 0.2075(7) -0.1543(7) 0.3018(3) 0.086(2) Uani 1 1 d . . .
H44 H 0.2286 -0.2323 0.3010 0.103 Uiso 1 1 calc R . .
C45 C 0.1826(7) -0.0824(8) 0.3595(3) 0.089(2) Uani 1 1 d . . .
H45 H 0.1884 -0.1112 0.3983 0.107 Uiso 1 1 calc R . .
C46 C 0.1499(6) 0.0292(7) 0.3610(3) 0.0743(18) Uani 1 1 d . A .
C47 C 0.1442(5) 0.0712(6) 0.3051(3) 0.0645(15) Uani 1 1 d . . .
H47 H 0.1221 0.1489 0.3061 0.077 Uiso 1 1 calc R . .
C48 C 0.1177(8) 0.1107(11) 0.4239(4) 0.105(3) Uani 1 1 d D . .
C49 C -0.0235(5) 0.4392(6) 0.5687(4) 0.0769(18) Uani 1 1 d . . .
H49 H 0.0542 0.4865 0.5838 0.092 Uiso 1 1 calc R A .
C50 C -0.1209(5) 0.4965(6) 0.5797(3) 0.0733(18) Uani 1 1 d . A .
H50 H -0.1082 0.5808 0.6009 0.088 Uiso 1 1 calc R . .
C51 C -0.2343(4) 0.4345(5) 0.5608(2) 0.0500(12) Uani 1 1 d U . .
C52 C -0.2412(7) 0.3172(7) 0.5274(5) 0.106(3) Uani 1 1 d U A .
H52 H -0.3177 0.2689 0.5107 0.127 Uiso 1 1 calc R . .
C53 C -0.1398(8) 0.2671(7) 0.5175(4) 0.106(3) Uani 1 1 d U . .
H53 H -0.1494 0.1848 0.4933 0.127 Uiso 1 1 calc R A .
C54 C -0.3408(3) 0.4929(4) 0.5770(2) 0.0642(15) Uani 1 1 d GU A .
C55 C -0.4561(3) 0.4233(4) 0.5633(2) 0.086(2) Uani 1 1 d GDU . .
H55 H -0.4675 0.3390 0.5421 0.103 Uiso 1 1 calc R A .
C56 C -0.5548(3) 0.4771(6) 0.5806(2) 0.114(3) Uani 1 1 d GDU . .
C57 C -0.5381(4) 0.6004(6) 0.6116(3) 0.141(4) Uani 1 1 d GDU . .
H57 H -0.6055 0.6372 0.6234 0.170 Uiso 1 1 calc R A .
C58 C -0.4227(5) 0.6700(4) 0.6253(3) 0.138(4) Uani 1 1 d GU A .
H58 H -0.4113 0.7543 0.6465 0.166 Uiso 1 1 calc R . .
C59 C -0.3241(4) 0.6163(4) 0.6080(2) 0.093(2) Uani 1 1 d GU . .
H59 H -0.2452 0.6638 0.6174 0.112 Uiso 1 1 calc R A .
H1W H 0.809(6) 0.276(10) 0.315(3) 0.112 Uiso 1 1 d D . .
H2W H 0.915(4) 0.264(10) 0.334(4) 0.112 Uiso 1 1 d D . .

loop_
_atom_site_aniso_label
_atom_site_aniso_U_11
_atom_site_aniso_U_22
_atom_site_aniso_U_33
_atom_site_aniso_U_23
_atom_site_aniso_U_13
_atom_site_aniso_U_12
Zn1 0.0518(3) 0.0272(3) 0.0314(3) 0.01058(19) -0.0018(2) 0.0083(2)
Zn2 0.0463(4) 0.0276(3) 0.0300(3) 0.0095(3) 0.0002(3) 0.0111(3)
Zn3 0.0879(5) 0.0834(5) 0.0365(3) 0.0217(3) 0.0142(3) 0.0475(4)
O1 0.059(2) 0.0398(17) 0.0376(16) 0.0148(13) -0.0104(14) 0.0036(14)
O2 0.0556(19) 0.0331(16) 0.0398(16) 0.0096(13) -0.0089(14) 0.0072(13)
O3 0.083(2) 0.0393(17) 0.0323(17) 0.0059(13) 0.0040(16) 0.0117(16)
O4 0.176(5) 0.0361(19) 0.049(2) 0.0120(16) -0.001(3) 0.042(2)
O5 0.0510(19) 0.057(2) 0.0484(19) 0.0249(16) 0.0027(15) 0.0106(15)
O6 0.056(2) 0.0500(19) 0.0509(19) 0.0186(15) 0.0101(15) 0.0247(16)
O7 0.100(8) 0.145(9) 0.039(5) 0.015(5) 0.030(5) 0.014(7)
O7' 0.151(12) 0.184(11) 0.106(10) 0.022(8) 0.051(8) 0.004(9)
O8 0.084(7) 0.092(7) 0.076(7) -0.023(5) 0.028(6) 0.004(6)
O8' 0.117(11) 0.107(10) 0.092(10) -0.012(7) 0.052(9) -0.011(7)
O9 0.023(3) 0.039(4) 0.028(3) 0.008(3) 0.005(2) -0.002(3)
O10 0.039(4) 0.082(6) 0.115(7) 0.023(5) 0.014(4) 0.011(4)
C60 0.047(6) 0.074(7) 0.053(6) 0.034(5) 0.013(5) 0.020(5)
O10' 0.045(4) 0.099(6) 0.082(5) 0.045(5) -0.007(4) -0.006(4)
O9' 0.054(4) 0.111(7) 0.072(5) 0.017(5) 0.004(4) -0.004(4)
C60' 0.166(19) 0.168(18) 0.154(18) 0.049(11) 0.023(10) 0.040(11)
O11 0.122(11) 0.100(10) 0.117(11) -0.003(8) 0.013(9) 0.033(9)
O12 0.261(9) 0.126(6) 0.188(7) 0.027(6) 0.055(7) 0.005(7)
O13 0.151(9) 0.164(9) 0.148(9) -0.025(7) -0.012(7) 0.064(8)
N1 0.062(3) 0.054(2) 0.0327(19) 0.0109(17) 0.0044(17) 0.021(2)
N2 0.051(2) 0.0300(18) 0.0322(18) 0.0122(14) 0.0019(15) 0.0108(15)
N3 0.160(7) 0.080(4) 0.073(4) 0.031(3) 0.041(4) 0.012(4)
N4 0.133(6) 0.101(5) 0.066(4) 0.027(3) 0.020(4) 0.058(4)
N5 0.073(3) 0.069(3) 0.038(2) 0.013(2) 0.003(2) 0.031(2)
C1 0.062(3) 0.056(3) 0.033(2) 0.006(2) 0.004(2) 0.014(2)
C2 0.069(3) 0.043(3) 0.035(2) 0.006(2) 0.003(2) 0.015(2)
C3 0.037(2) 0.045(2) 0.033(2) 0.0062(18) 0.0025(17) 0.0080(18)
C4 0.082(4) 0.052(3) 0.031(2) 0.006(2) 0.004(2) 0.028(3)
C5 0.095(4) 0.058(3) 0.041(3) 0.014(2) 0.008(3) 0.042(3)
C6 0.037(2) 0.043(2) 0.033(2) 0.0098(18) 0.0037(17) 0.0091(18)
C7 0.053(3) 0.040(2) 0.037(2) 0.0065(19) -0.001(2) 0.002(2)
C8 0.066(3) 0.036(2) 0.043(3) 0.011(2) 0.001(2) 0.000(2)
C9 0.054(3) 0.043(2) 0.035(2) 0.0147(19) 0.0010(19) 0.004(2)
C10 0.039(2) 0.038(2) 0.032(2) 0.0076(17) 0.0024(17) 0.0070(18)
C11 0.037(2) 0.037(2) 0.033(2) 0.0091(17) 0.0034(17) 0.0089(17)
C12 0.041(2) 0.039(2) 0.033(2) 0.0091(18) 0.0025(17) 0.0069(18)
C13 0.060(3) 0.033(2) 0.032(2) 0.0106(18) -0.0035(19) 0.010(2)
C14 0.062(3) 0.028(2) 0.035(2) 0.0066(17) -0.005(2) 0.0049(19)
C15 0.044(2) 0.032(2) 0.031(2) 0.0108(17) 0.0088(17) 0.0140(17)
C16 0.072(3) 0.032(2) 0.032(2) 0.0085(18) -0.005(2) 0.010(2)
C17 0.076(3) 0.027(2) 0.037(2) 0.0075(18) -0.007(2) 0.008(2)
C18 0.046(2) 0.032(2) 0.032(2) 0.0121(17) 0.0073(17) 0.0115(18)
C19 0.087(4) 0.033(2) 0.031(2) 0.0071(18) 0.010(2) 0.016(2)
C20 0.120(5) 0.041(3) 0.031(2) 0.014(2) 0.006(3) 0.020(3)
C21 0.111(5) 0.032(2) 0.036(2) 0.016(2) 0.002(3) 0.016(3)
C22 0.059(3) 0.029(2) 0.034(2) 0.0095(17) 0.0051(19) 0.0086(19)
C23 0.048(2) 0.031(2) 0.0272(19) 0.0089(16) 0.0041(17) 0.0079(17)
C24 0.072(3) 0.029(2) 0.036(2) 0.0101(18) 0.007(2) 0.008(2)
C25 0.146(8) 0.065(4) 0.071(5) 0.001(4) 0.047(5) -0.016(4)
C26 0.099(5) 0.060(3) 0.053(3) 0.000(3) 0.026(3) -0.007(3)
C27 0.083(4) 0.038(3) 0.047(3) 0.007(2) 0.020(3) 0.010(2)
C28 0.099(5) 0.076(4) 0.057(3) 0.028(3) 0.020(3) 0.027(4)
C29 0.132(7) 0.105(6) 0.069(4) 0.040(4) 0.024(4) 0.037(5)
C30 0.062(3) 0.036(2) 0.044(3) 0.006(2) 0.010(2) 0.008(2)
C31 0.056(3) 0.055(3) 0.053(3) 0.006(2) 0.014(2) 0.015(2)
C32 0.053(3) 0.060(3) 0.060(3) 0.011(3) 0.001(2) 0.023(2)
C33 0.057(3) 0.045(3) 0.042(2) 0.011(2) 0.002(2) 0.016(2)
C34 0.051(3) 0.033(2) 0.035(2) 0.0048(18) 0.0018(19) 0.0107(19)
C35 0.055(3) 0.036(2) 0.040(2) 0.0085(19) 0.003(2) 0.012(2)
C36 0.047(2) 0.031(2) 0.035(2) 0.0042(17) -0.0004(18) 0.0069(18)
C37 0.145(8) 0.072(5) 0.098(6) 0.031(4) 0.031(5) 0.037(5)
C38 0.110(5) 0.067(4) 0.064(4) 0.007(3) 0.019(4) 0.022(4)
C39 0.057(3) 0.065(3) 0.047(3) 0.006(2) 0.014(2) 0.024(3)
C40 0.075(4) 0.077(4) 0.047(3) 0.010(3) 0.005(3) 0.025(3)
C41 0.100(5) 0.084(5) 0.055(4) 0.010(3) 0.001(3) 0.041(4)
C42 0.048(3) 0.068(3) 0.037(2) 0.002(2) 0.010(2) 0.010(2)
C43 0.069(4) 0.076(4) 0.046(3) 0.007(3) 0.014(3) 0.023(3)
C44 0.108(6) 0.092(5) 0.068(4) 0.027(4) 0.017(4) 0.033(4)
C45 0.098(5) 0.121(7) 0.049(4) 0.027(4) 0.009(3) 0.010(5)
C46 0.076(4) 0.089(5) 0.045(3) -0.003(3) 0.017(3) -0.002(4)
C47 0.068(4) 0.068(4) 0.050(3) -0.003(3) 0.019(3) 0.007(3)
C48 0.101(6) 0.149(9) 0.052(4) 0.020(5) 0.018(4) -0.015(6)
C49 0.043(3) 0.073(4) 0.105(5) -0.002(4) 0.000(3) 0.014(3)
C50 0.047(3) 0.058(3) 0.102(5) -0.013(3) 0.000(3) 0.014(3)
C51 0.043(3) 0.063(3) 0.049(3) 0.025(2) 0.003(2) 0.011(2)
C52 0.073(4) 0.075(4) 0.151(7) 0.002(4) -0.030(4) 0.004(4)
C53 0.110(6) 0.067(4) 0.126(6) -0.012(4) -0.027(5) 0.033(4)
C54 0.044(3) 0.102(4) 0.064(3) 0.051(3) 0.012(2) 0.019(3)
C55 0.049(3) 0.153(6) 0.076(4) 0.082(4) 0.002(3) 0.003(3)
C56 0.045(3) 0.233(8) 0.102(5) 0.125(6) 0.012(3) 0.018(4)
C57 0.109(6) 0.223(9) 0.150(7) 0.117(7) 0.052(5) 0.086(6)
C58 0.132(7) 0.166(8) 0.162(8) 0.073(6) 0.073(6) 0.090(6)
C59 0.084(4) 0.106(5) 0.117(5) 0.050(4) 0.046(4) 0.051(4)

loop_
_atom_type_symbol
_atom_type_description
_atom_type_scat_dispersion_real
_atom_type_scat_dispersion_imag
_atom_type_scat_source
C C 0.0033 0.0016 'International Tables Vol C Tables 4.2.6.8 and 6.1.1.4'
N N 0.0061 0.0033 'International Tables Vol C Tables 4.2.6.8 and 6.1.1.4'
O O 0.0106 0.0060 'International Tables Vol C Tables 4.2.6.8 and 6.1.1.4'
Zn Zn 0.2839 1.4301 'International Tables Vol C Tables 4.2.6.8 and 6.1.1.4'
H H 0.0000 0.0000 'International Tables Vol C Tables 4.2.6.8 and 6.1.1.4'

loop_
_geom_angle_atom_site_label_1
_geom_angle_atom_site_label_2
_geom_angle_atom_site_label_3
_geom_angle
_geom_angle_site_symmetry_1
_geom_angle_site_symmetry_3
O1 Zn1 O5 107.73(14) . .
O1 Zn1 N2 96.36(13) . .
O5 Zn1 N2 105.53(14) . .
O1 Zn1 O4 142.79(18) . 1_565
O5 Zn1 O4 105.71(19) . 1_565
N2 Zn1 O4 89.98(14) . 1_565
O1 Zn1 O3 96.44(13) . 1_565
O5 Zn1 O3 105.30(14) . 1_565
N2 Zn1 O3 141.00(13) . 1_565
O4 Zn1 O3 58.89(12) 1_565 1_565
O1 Zn1 C24 121.57(15) . 1_565
O5 Zn1 C24 107.97(16) . 1_565
N2 Zn1 C24 116.26(14) . 1_565
O4 Zn1 C24 29.23(14) 1_565 1_565
O3 Zn1 C24 29.66(13) 1_565 1_565
O6 Zn2 O6 179.998(2) 2_667 .
O6 Zn2 O2 90.58(13) 2_667 .
O6 Zn2 O2 89.42(13) . .
O6 Zn2 O2 89.42(13) 2_667 2_667
O6 Zn2 O2 90.58(13) . 2_667
O2 Zn2 O2 180.0 . 2_667
O6 Zn2 O3 88.41(13) 2_667 1_565
O6 Zn2 O3 91.59(13) . 1_565
O2 Zn2 O3 89.55(12) . 1_565
O2 Zn2 O3 90.45(12) 2_667 1_565
O6 Zn2 O3 91.59(13) 2_667 2_657
O6 Zn2 O3 88.40(13) . 2_657
O2 Zn2 O3 90.45(12) . 2_657
O2 Zn2 O3 89.55(12) 2_667 2_657
O3 Zn2 O3 179.999(1) 1_565 2_657
O10' Zn3 N5 96.1(3) 1_655 .
O10' Zn3 N1 102.7(3) 1_655 .
N5 Zn3 N1 101.24(16) . .
O10' Zn3 O7 136.0(5) 1_655 .
N5 Zn3 O7 118.8(4) . .
N1 Zn3 O7 96.2(3) . .
O10' Zn3 O7' 121.2(6) 1_655 .
N5 Zn3 O7' 133.3(5) . .
N1 Zn3 O7' 97.0(5) . .
O7 Zn3 O7' 15.7(6) . .
O10' Zn3 O9 29.8(3) 1_655 1_655
N5 Zn3 O9 125.8(2) . 1_655
N1 Zn3 O9 96.6(2) . 1_655
O7 Zn3 O9 109.4(4) . 1_655
O7' Zn3 O9 93.7(5) . 1_655
O10' Zn3 O8 99.1(5) 1_655 .
N5 Zn3 O8 91.6(4) . .
N1 Zn3 O8 153.2(4) . .
O7 Zn3 O8 57.1(5) . .
O7' Zn3 O8 58.0(6) . .
O9 Zn3 O8 94.6(5) 1_655 .
O10' Zn3 O9' 59.0(3) 1_655 1_655
N5 Zn3 O9' 154.8(3) . 1_655
N1 Zn3 O9' 88.7(3) . 1_655
O7 Zn3 O9' 82.5(5) . 1_655
O7' Zn3 O9' 66.9(6) . 1_655
O9 Zn3 O9' 29.1(3) 1_655 1_655
O8 Zn3 O9' 89.4(5) . 1_655
O10' Zn3 O8' 106.4(5) 1_655 .
N5 Zn3 O8' 84.3(4) . .
N1 Zn3 O8' 149.6(5) . .
O7 Zn3 O8' 56.3(5) . .
O7' Zn3 O8' 60.3(6) . .
O9 Zn3 O8' 104.2(5) 1_655 .
O8 Zn3 O8' 9.9(8) . .
O9' Zn3 O8' 98.9(5) 1_655 .
O10' Zn3 C60' 25.6(4) 1_655 1_655
N5 Zn3 C60' 121.7(4) . 1_655
N1 Zn3 C60' 95.7(8) . 1_655
O7 Zn3 C60' 114.1(6) . 1_655
O7' Zn3 C60' 98.5(7) . 1_655
O9 Zn3 C60' 4.7(5) 1_655 1_655
O8 Zn3 C60' 97.4(9) . 1_655
O9' Zn3 C60' 33.4(4) 1_655 1_655
O8' Zn3 C60' 106.8(9) . 1_655
C12 O1 Zn1 133.4(3) . .
C12 O2 Zn2 132.1(3) . .
C24 O3 Zn2 153.2(3) . 1_545
C24 O3 Zn1 89.7(3) . 1_545
Zn2 O3 Zn1 102.95(13) 1_545 1_545
C24 O4 Zn1 93.5(3) . 1_545
C36 O5 Zn1 116.3(3) . .
C36 O6 Zn2 146.6(3) . .
C48 O7 Zn3 91.0(11) . .
C48 O7' Zn3 88.0(13) . .
C48 O8 Zn3 88.3(13) . .
C48 O8' Zn3 76.6(12) . .
C60 O9 Zn3 110.3(6) . 1_455
O10 C60 O9 132.4(9) . .
O10 C60 C56 129.5(9) . .
O9 C60 C56 97.9(7) . .
C60' O10' Zn3 115.9(9) . 1_455
C60' O9' Zn3 81.8(7) . 1_455
O10' C60' O9' 102.9(10) . .
O10' C60' C56 125.6(13) . .
O9' C60' C56 131.3(12) . .
O10' C60' Zn3 38.4(6) . 1_455
O9' C60' Zn3 64.7(6) . 1_455
C56 C60' Zn3 162.3(12) . 1_455
H1W O12 H2W 107(4) . .
C5 N1 C1 116.9(4) . .
C5 N1 Zn3 121.1(3) . .
C1 N1 Zn3 121.7(3) . .
C17 N2 C13 117.0(4) . .
C17 N2 Zn1 121.4(3) . .
C13 N2 Zn1 121.5(3) . .
C25 N3 C29 115.9(7) . .
C41 N4 C37 116.1(6) . .
C49 N5 C53 114.4(5) . .
C49 N5 Zn3 121.8(4) . .
C53 N5 Zn3 123.7(4) . .
N1 C1 C2 122.9(4) . .
N1 C1 H1 118.5 . .
C2 C1 H1 118.5 . .
C1 C2 C3 120.5(5) . .
C1 C2 H2 119.7 . .
C3 C2 H2 119.7 . .
C4 C3 C2 116.2(4) . .
C4 C3 C6 122.0(4) . .
C2 C3 C6 121.8(4) . .
C5 C4 C3 120.3(4) . .
C5 C4 H4 119.8 . .
C3 C4 H4 119.8 . .
N1 C5 C4 123.2(5) . .
N1 C5 H5 118.4 . .
C4 C5 H5 118.4 . .
C7 C6 C11 119.0(4) . .
C7 C6 C3 120.8(4) . .
C11 C6 C3 120.1(4) . .
C8 C7 C6 120.0(4) . .
C8 C7 H7 120.0 . .
C6 C7 H7 120.0 . .
C9 C8 C7 120.9(4) . .
C9 C8 H8 119.6 . .
C7 C8 H8 119.6 . .
C8 C9 C10 120.0(4) . .
C8 C9 H9 120.0 . .
C10 C9 H9 120.0 . .
C11 C10 C9 119.2(4) . .
C11 C10 C12 119.5(4) . .
C9 C10 C12 121.1(4) . .
C10 C11 C6 121.0(4) . .
C10 C11 H11 119.5 . .
C6 C11 H11 119.5 . .
O2 C12 O1 126.3(4) . .
O2 C12 C10 118.0(4) . .
O1 C12 C10 115.6(4) . .
N2 C13 C14 123.0(4) . .
N2 C13 H13 118.5 . .
C14 C13 H13 118.5 . .
C13 C14 C15 119.8(4) . .
C13 C14 H14 120.1 . .
C15 C14 H14 120.1 . .
C16 C15 C14 116.7(4) . .
C16 C15 C18 121.5(4) . .
C14 C15 C18 121.7(4) . .
C17 C16 C15 119.8(4) . .
C17 C16 H16 120.1 . .
C15 C16 H16 120.1 . .
N2 C17 C16 123.4(4) . .
N2 C17 H17 118.3 . .
C16 C17 H17 118.3 . .
C19 C18 C23 118.1(4) . .
C19 C18 C15 121.4(4) . .
C23 C18 C15 120.4(4) . .
C20 C19 C18 121.2(4) . .
C20 C19 H19 119.4 . .
C18 C19 H19 119.4 . .
C19 C20 C21 120.3(4) . .
C19 C20 H20 119.8 . .
C21 C20 H20 119.8 . .
C20 C21 C22 119.5(4) . .
C20 C21 H21 120.3 . .
C22 C21 H21 120.3 . .
C23 C22 C21 119.7(4) . .
C23 C22 C24 120.7(4) . .
C21 C22 C24 119.5(4) . .
C22 C23 C18 121.1(4) . .
C22 C23 H23 119.4 . .
C18 C23 H23 119.4 . .
O4 C24 O3 118.0(4) . .
O4 C24 C22 120.4(4) . .
O3 C24 C22 121.6(4) . .
O4 C24 Zn1 57.3(2) . 1_545
O3 C24 Zn1 60.7(2) . 1_545
C22 C24 Zn1 177.7(3) . 1_545
N3 C25 C26 124.8(8) . .
N3 C25 H25 117.6 . .
C26 C25 H25 117.6 . .
C25 C26 C27 119.1(7) . .
C25 C26 H26 120.5 . .
C27 C26 H26 120.5 . .
C28 C27 C26 116.2(5) . .
C28 C27 C30 122.6(5) . .
C26 C27 C30 121.2(6) . .
C27 C28 C29 119.9(7) . .
C27 C28 H28 120.1 . .
C29 C28 H28 120.1 . .
N3 C29 C28 124.0(8) . .
N3 C29 H29 118.0 . .
C28 C29 H29 118.0 . .
C35 C30 C31 118.2(4) . .
C35 C30 C27 120.3(5) . .
C31 C30 C27 121.4(5) . .
C32 C31 C30 121.0(5) . .
C32 C31 H31 119.5 . .
C30 C31 H31 119.5 . .
C33 C32 C31 120.5(5) . .
C33 C32 H32 119.8 . .
C31 C32 H32 119.8 . .
C32 C33 C34 120.1(5) . .
C32 C33 H33 120.0 . .
C34 C33 H33 120.0 . .
C33 C34 C35 119.3(4) . .
C33 C34 C36 122.1(4) . .
C35 C34 C36 118.5(4) . .
C30 C35 C34 121.0(4) . .
C30 C35 H35 119.5 . .
C34 C35 H35 119.5 . .
O6 C36 O5 123.6(4) . .
O6 C36 C34 117.8(4) . .
O5 C36 C34 118.5(4) . .
N4 C37 C38 124.2(7) . .
N4 C37 H37 117.9 . .
C38 C37 H37 117.9 . .
C39 C38 C37 118.4(7) . .
C39 C38 H38 120.8 . .
C37 C38 H38 120.8 . .
C40 C39 C38 116.5(6) . .
C40 C39 C42 121.6(5) . .
C38 C39 C42 122.0(5) . .
C41 C40 C39 120.4(6) . .
C41 C40 H40 119.8 . .
C39 C40 H40 119.8 . .
N4 C41 C40 124.3(7) . .
N4 C41 H41 117.8 . .
C40 C41 H41 117.8 . .
C47 C42 C43 118.5(5) . .
C47 C42 C39 120.6(5) . .
C43 C42 C39 120.9(4) . .
C44 C43 C42 120.4(5) . .
C44 C43 H43 119.8 . .
C42 C43 H43 119.8 . .
C43 C44 C45 119.6(7) . .
C43 C44 H44 120.2 . .
C45 C44 H44 120.2 . .
C46 C45 C44 120.8(6) . .
C46 C45 H45 119.6 . .
C44 C45 H45 119.6 . .
C45 C46 C47 119.2(6) . .
C45 C46 C48 122.5(7) . .
C47 C46 C48 118.3(7) . .
C46 C47 C42 121.5(6) . .
C46 C47 H47 119.3 . .
C42 C47 H47 119.3 . .
O8 C48 O7 120.5(16) . .
O8 C48 O7' 123.5(18) . .
O7 C48 O7' 27.4(11) . .
O8 C48 O8' 21.1(15) . .
O7 C48 O8' 120.6(16) . .
O7' C48 O8' 134.7(18) . .
O8 C48 C46 121.4(13) . .
O7 C48 C46 118.1(12) . .
O7' C48 C46 109.1(14) . .
O8' C48 C46 116.2(13) . .
N5 C49 C50 124.8(6) . .
N5 C49 H49 117.6 . .
C50 C49 H49 117.6 . .
C51 C50 C49 121.0(6) . .
C51 C50 H50 119.5 . .
C49 C50 H50 119.5 . .
C50 C51 C52 114.3(5) . .
C50 C51 C54 121.4(5) . .
C52 C51 C54 124.3(5) . .
C51 C52 C53 121.2(7) . .
C51 C52 H52 119.4 . .
C53 C52 H52 119.4 . .
N5 C53 C52 124.1(7) . .
N5 C53 H53 117.9 . .
C52 C53 H53 117.9 . .
C55 C54 C59 120.0 . .
C55 C54 C51 120.2(3) . .
C59 C54 C51 119.8(3) . .
C56 C55 C54 120.0 . .
C56 C55 H55 120.0 . .
C54 C55 H55 120.0 . .
C55 C56 C57 120.0 . .
C55 C56 C60 138.2(6) . .
C57 C56 C60 101.7(6) . .
C55 C56 C60' 103.9(7) . .
C57 C56 C60' 136.0(7) . .
C60 C56 C60' 34.8(8) . .
C58 C57 C56 120.0 . .
C58 C57 H57 120.0 . .
C56 C57 H57 120.0 . .
C57 C58 C59 120.0 . .
C57 C58 H58 120.0 . .
C59 C58 H58 120.0 . .
C58 C59 C54 120.0 . .
C58 C59 H59 120.0 . .
C54 C59 H59 120.0 . .

loop_
_geom_bond_atom_site_label_1
_geom_bond_atom_site_label_2
_geom_bond_distance
_geom_bond_site_symmetry_2
Zn1 O1 1.962(3) .
Zn1 O5 1.985(3) .
Zn1 N2 2.051(3) .
Zn1 O4 2.134(4) 1_565
Zn1 O3 2.207(3) 1_565
Zn1 C24 2.532(4) 1_565
Zn2 O6 2.038(3) 2_667
Zn2 O6 2.038(3) .
Zn2 O2 2.063(3) .
Zn2 O2 2.063(3) 2_667
Zn2 O3 2.176(3) 1_565
Zn2 O3 2.176(3) 2_657
Zn3 O10' 1.761(8) 1_655
Zn3 N5 2.064(4) .
Zn3 N1 2.072(4) .
Zn3 O7 2.136(18) .
Zn3 O7' 2.19(2) .
Zn3 O9 2.197(7) 1_655
Zn3 O8 2.23(2) .
Zn3 O9' 2.327(8) 1_655
Zn3 O8' 2.45(2) .
Zn3 C60' 2.548(13) 1_655
O1 C12 1.265(5) .
O2 C12 1.249(5) .
O3 C24 1.253(5) .
O3 Zn2 2.177(3) 1_545
O3 Zn1 2.207(3) 1_545
O4 C24 1.239(6) .
O4 Zn1 2.135(4) 1_545
O5 C36 1.270(5) .
O6 C36 1.248(5) .
O7 C48 1.238(14) .
O7' C48 1.263(17) .
O8 C48 1.168(16) .
O8' C48 1.274(17) .
O9 C60 1.203(12) .
O9 Zn3 2.197(7) 1_455
O10 C60 1.201(11) .
C60 C56 1.437(9) .
O10' C60' 1.226(15) .
O10' Zn3 1.761(8) 1_455
O9' C60' 1.418(16) .
O9' Zn3 2.327(8) 1_455
C60' C56 1.599(12) .
C60' Zn3 2.548(13) 1_455
O12 H1W 0.80(2) .
O12 H2W 0.80(2) .
N1 C5 1.335(6) .
N1 C1 1.341(6) .
N2 C17 1.334(5) .
N2 C13 1.341(6) .
N3 C25 1.315(11) .
N3 C29 1.328(11) .
N4 C41 1.301(9) .
N4 C37 1.334(10) .
N5 C49 1.292(7) .
N5 C53 1.317(9) .
C1 C2 1.367(7) .
C1 H1 0.9500 .
C2 C3 1.388(6) .
C2 H2 0.9500 .
C3 C4 1.381(7) .
C3 C6 1.487(6) .
C4 C5 1.374(7) .
C4 H4 0.9500 .
C5 H5 0.9500 .
C6 C7 1.392(6) .
C6 C11 1.394(6) .
C7 C8 1.388(6) .
C7 H7 0.9500 .
C8 C9 1.373(6) .
C8 H8 0.9500 .
C9 C10 1.396(6) .
C9 H9 0.9500 .
C10 C11 1.389(6) .
C10 C12 1.507(6) .
C11 H11 0.9500 .
C13 C14 1.377(6) .
C13 H13 0.9500 .
C14 C15 1.394(6) .
C14 H14 0.9500 .
C15 C16 1.386(6) .
C15 C18 1.488(5) .
C16 C17 1.377(6) .
C16 H16 0.9500 .
C17 H17 0.9500 .
C18 C19 1.388(6) .
C18 C23 1.393(6) .
C19 C20 1.377(6) .
C19 H19 0.9500 .
C20 C21 1.379(7) .
C20 H20 0.9500 .
C21 C22 1.398(6) .
C21 H21 0.9500 .
C22 C23 1.380(6) .
C22 C24 1.485(6) .
C23 H23 0.9500 .
C24 Zn1 2.532(4) 1_545
C25 C26 1.391(10) .
C25 H25 0.9500 .
C26 C27 1.392(8) .
C26 H26 0.9500 .
C27 C28 1.383(9) .
C27 C30 1.485(7) .
C28 C29 1.388(9) .
C28 H28 0.9500 .
C29 H29 0.9500 .
C30 C35 1.393(7) .
C30 C31 1.393(7) .
C31 C32 1.382(8) .
C31 H31 0.9500 .
C32 C33 1.377(7) .
C32 H32 0.9500 .
C33 C34 1.388(6) .
C33 H33 0.9500 .
C34 C35 1.402(6) .
C34 C36 1.490(6) .
C35 H35 0.9500 .
C37 C38 1.395(10) .
C37 H37 0.9500 .
C38 C39 1.383(8) .
C38 H38 0.9500 .
C39 C40 1.381(8) .
C39 C42 1.471(7) .
C40 C41 1.370(8) .
C40 H40 0.9500 .
C41 H41 0.9500 .
C42 C47 1.392(7) .
C42 C43 1.392(8) .
C43 C44 1.373(8) .
C43 H43 0.9500 .
C44 C45 1.393(10) .
C44 H44 0.9500 .
C45 C46 1.370(10) .
C45 H45 0.9500 .
C46 C47 1.372(9) .
C46 C48 1.555(11) .
C47 H47 0.9500 .
C49 C50 1.376(8) .
C49 H49 0.9500 .
C50 C51 1.351(7) .
C50 H50 0.9500 .
C51 C52 1.355(9) .
C51 C54 1.491(6) .
C52 C53 1.370(11) .
C52 H52 0.9500 .
C53 H53 0.9500 .
C54 C55 1.3900 .
C54 C59 1.3900 .
C55 C56 1.3900 .
C55 H55 0.9500 .
C56 C57 1.3900 .
C57 C58 1.3900 .
C57 H57 0.9500 .
C58 C59 1.3900 .
C58 H58 0.9500 .
C59 H59 0.9500 .

loop_
_geom_torsion_atom_site_label_1
_geom_torsion_atom_site_label_2
_geom_torsion_atom_site_label_3
_geom_torsion_atom_site_label_4
_geom_torsion
_geom_torsion_site_symmetry_1
_geom_torsion_site_symmetry_4
O5 Zn1 O1 C12 -83.6(4) . .
N2 Zn1 O1 C12 167.8(4) . .
O4 Zn1 O1 C12 69.4(5) 1_565 .
O3 Zn1 O1 C12 24.7(4) 1_565 .
C24 Zn1 O1 C12 41.6(5) 1_565 .
O6 Zn2 O2 C12 -141.4(4) 2_667 .
O6 Zn2 O2 C12 38.6(4) . .
O2 Zn2 O2 C12 123(4) 2_667 .
O3 Zn2 O2 C12 -53.0(4) 1_565 .
O3 Zn2 O2 C12 127.0(4) 2_657 .
O1 Zn1 O5 C36 55.4(3) . .
N2 Zn1 O5 C36 157.5(3) . .
O4 Zn1 O5 C36 -108.0(3) 1_565 .
O3 Zn1 O5 C36 -46.7(3) 1_565 .
C24 Zn1 O5 C36 -77.5(3) 1_565 .
O6 Zn2 O6 C36 173(7) 2_667 .
O2 Zn2 O6 C36 -111.7(6) . .
O2 Zn2 O6 C36 68.3(6) 2_667 .
O3 Zn2 O6 C36 -22.1(6) 1_565 .
O3 Zn2 O6 C36 157.9(6) 2_657 .
O10' Zn3 O7 C48 -57.0(12) 1_655 .
N5 Zn3 O7 C48 81.1(9) . .
N1 Zn3 O7 C48 -172.5(8) . .
O7' Zn3 O7 C48 -79(2) . .
O9 Zn3 O7 C48 -73.2(9) 1_655 .
O8 Zn3 O7 C48 9.5(9) . .
O9' Zn3 O7 C48 -84.7(9) 1_655 .
O8' Zn3 O7 C48 21.3(9) . .
C60' Zn3 O7 C48 -73.5(13) 1_655 .
O10' Zn3 O7' C48 -88.6(10) 1_655 .
N5 Zn3 O7' C48 49.2(13) . .
N1 Zn3 O7' C48 161.9(9) . .
O7 Zn3 O7' C48 74(2) . .
O9 Zn3 O7' C48 -101.0(10) 1_655 .
O8 Zn3 O7' C48 -7.9(9) . .
O9' Zn3 O7' C48 -112.6(11) 1_655 .
O8' Zn3 O7' C48 3.3(9) . .
C60' Zn3 O7' C48 -101.3(12) 1_655 .
O10' Zn3 O8 C48 129.8(10) 1_655 .
N5 Zn3 O8 C48 -133.8(10) . .
N1 Zn3 O8 C48 -14.6(19) . .
O7 Zn3 O8 C48 -10.1(9) . .
O7' Zn3 O8 C48 8.5(10) . .
O9 Zn3 O8 C48 100.0(11) 1_655 .
O9' Zn3 O8 C48 71.3(11) 1_655 .
O8' Zn3 O8 C48 -92(4) . .
C60' Zn3 O8 C48 103.9(11) 1_655 .
O10' Zn3 O8' C48 113.6(10) 1_655 .
N5 Zn3 O8' C48 -151.7(10) . .
N1 Zn3 O8' C48 -49.2(16) . .
O7 Zn3 O8' C48 -21.3(9) . .
O7' Zn3 O8' C48 -3.4(9) . .
O9 Zn3 O8' C48 82.8(10) 1_655 .
O8 Zn3 O8' C48 70(4) . .
O9' Zn3 O8' C48 53.5(10) 1_655 .
C60' Zn3 O8' C48 86.9(11) 1_655 .
Zn3 O9 C60 O10 3.1(15) 1_455 .
Zn3 O9 C60 C56 178.0(5) 1_455 .
Zn3 O10' C60' O9' 6(3) 1_455 .
Zn3 O10' C60' C56 -169(2) 1_455 .
Zn3 O9' C60' O10' -4(2) 1_455 .
Zn3 O9' C60' C56 171(3) 1_455 .
O10' Zn3 N1 C5 50.7(5) 1_655 .
N5 Zn3 N1 C5 -48.2(5) . .
O7 Zn3 N1 C5 -169.2(6) . .
O7' Zn3 N1 C5 175.0(7) . .
O9 Zn3 N1 C5 80.4(5) 1_655 .
O8 Zn3 N1 C5 -165.5(11) . .
O9' Zn3 N1 C5 108.4(5) 1_655 .
O8' Zn3 N1 C5 -146.2(9) . .
C60' Zn3 N1 C5 75.7(6) 1_655 .
O10' Zn3 N1 C1 -122.1(5) 1_655 .
N5 Zn3 N1 C1 138.9(4) . .
O7 Zn3 N1 C1 17.9(6) . .
O7' Zn3 N1 C1 2.1(6) . .
O9 Zn3 N1 C1 -92.5(4) 1_655 .
O8 Zn3 N1 C1 21.7(12) . .
O9' Zn3 N1 C1 -64.4(5) 1_655 .
O8' Zn3 N1 C1 41.0(10) . .
C60' Zn3 N1 C1 -97.1(6) 1_655 .
O1 Zn1 N2 C17 -167.5(4) . .
O5 Zn1 N2 C17 82.1(4) . .
O4 Zn1 N2 C17 -24.2(4) 1_565 .
O3 Zn1 N2 C17 -59.0(5) 1_565 .
C24 Zn1 N2 C17 -37.5(4) 1_565 .
O1 Zn1 N2 C13 16.9(4) . .
O5 Zn1 N2 C13 -93.6(4) . .
O4 Zn1 N2 C13 160.1(4) 1_565 .
O3 Zn1 N2 C13 125.3(3) 1_565 .
C24 Zn1 N2 C13 146.8(3) 1_565 .
O10' Zn3 N5 C49 -18.4(6) 1_655 .
N1 Zn3 N5 C49 85.9(5) . .
O7 Zn3 N5 C49 -170.6(6) . .
O7' Zn3 N5 C49 -163.1(8) . .
O9 Zn3 N5 C49 -20.9(6) 1_655 .
O8 Zn3 N5 C49 -117.8(7) . .
O9' Zn3 N5 C49 -25.6(8) 1_655 .
O8' Zn3 N5 C49 -124.3(7) . .
C60' Zn3 N5 C49 -18.1(11) 1_655 .
O10' Zn3 N5 C53 166.1(7) 1_655 .
N1 Zn3 N5 C53 -89.6(6) . .
O7 Zn3 N5 C53 13.9(7) . .
O7' Zn3 N5 C53 21.4(9) . .
O9 Zn3 N5 C53 163.6(6) 1_655 .
O8 Zn3 N5 C53 66.8(8) . .
O9' Zn3 N5 C53 158.9(7) 1_655 .
O8' Zn3 N5 C53 60.2(8) . .
C60' Zn3 N5 C53 166.5(11) 1_655 .
C5 N1 C1 C2 -0.8(8) . .
Zn3 N1 C1 C2 172.3(4) . .
N1 C1 C2 C3 0.1(8) . .
C1 C2 C3 C4 0.6(7) . .
C1 C2 C3 C6 -177.1(4) . .
C2 C3 C4 C5 -0.4(8) . .
C6 C3 C4 C5 177.2(5) . .
C1 N1 C5 C4 1.0(9) . .
Zn3 N1 C5 C4 -172.2(5) . .
C3 C4 C5 N1 -0.4(9) . .
C4 C3 C6 C7 148.1(5) . .
C2 C3 C6 C7 -34.4(7) . .
C4 C3 C6 C11 -35.4(7) . .
C2 C3 C6 C11 142.1(5) . .
C11 C6 C7 C8 -0.2(7) . .
C3 C6 C7 C8 176.3(4) . .
C6 C7 C8 C9 -1.8(8) . .
C7 C8 C9 C10 1.5(8) . .
C8 C9 C10 C11 0.8(7) . .
C8 C9 C10 C12 -174.5(4) . .
C9 C10 C11 C6 -2.8(6) . .
C12 C10 C11 C6 172.6(4) . .
C7 C6 C11 C10 2.5(6) . .
C3 C6 C11 C10 -174.0(4) . .
Zn2 O2 C12 O1 21.9(7) . .
Zn2 O2 C12 C10 -155.0(3) . .
Zn1 O1 C12 O2 -3.8(7) . .
Zn1 O1 C12 C10 173.1(3) . .
C11 C10 C12 O2 12.6(6) . .
C9 C10 C12 O2 -172.1(4) . .
C11 C10 C12 O1 -164.6(4) . .
C9 C10 C12 O1 10.7(6) . .
C17 N2 C13 C14 -1.9(7) . .
Zn1 N2 C13 C14 173.9(4) . .
N2 C13 C14 C15 -0.8(7) . .
C13 C14 C15 C16 2.8(7) . .
C13 C14 C15 C18 -174.0(4) . .
C14 C15 C16 C17 -2.2(7) . .
C18 C15 C16 C17 174.6(4) . .
C13 N2 C17 C16 2.5(7) . .
Zn1 N2 C17 C16 -173.3(4) . .
C15 C16 C17 N2 -0.5(8) . .
C16 C15 C18 C19 22.5(7) . .
C14 C15 C18 C19 -160.9(5) . .
C16 C15 C18 C23 -153.8(4) . .
C14 C15 C18 C23 22.8(6) . .
C23 C18 C19 C20 1.9(8) . .
C15 C18 C19 C20 -174.5(5) . .
C18 C19 C20 C21 1.0(9) . .
C19 C20 C21 C22 -2.3(10) . .
C20 C21 C22 C23 0.7(8) . .
C20 C21 C22 C24 177.0(5) . .
C21 C22 C23 C18 2.3(7) . .
C24 C22 C23 C18 -174.0(4) . .
C19 C18 C23 C22 -3.5(7) . .
C15 C18 C23 C22 172.9(4) . .
Zn1 O4 C24 O3 -0.3(5) 1_545 .
Zn1 O4 C24 C22 179.6(4) 1_545 .
Zn2 O3 C24 O4 -118.8(7) 1_545 .
Zn1 O3 C24 O4 0.3(5) 1_545 .
Zn2 O3 C24 C22 61.4(10) 1_545 .
Zn1 O3 C24 C22 -179.6(4) 1_545 .
Zn2 O3 C24 Zn1 -119.1(7) 1_545 1_545
C23 C22 C24 O4 169.3(5) . .
C21 C22 C24 O4 -6.9(8) . .
C23 C22 C24 O3 -10.8(7) . .
C21 C22 C24 O3 173.0(5) . .
C23 C22 C24 Zn1 179(100) . 1_545
C21 C22 C24 Zn1 2(9) . 1_545
C29 N3 C25 C26 -0.1(12) . .
N3 C25 C26 C27 0.2(11) . .
C25 C26 C27 C28 0.0(8) . .
C25 C26 C27 C30 179.8(5) . .
C26 C27 C28 C29 -0.4(9) . .
C30 C27 C28 C29 179.8(6) . .
C25 N3 C29 C28 -0.3(12) . .
C27 C28 C29 N3 0.6(12) . .
C28 C27 C30 C35 -28.0(7) . .
C26 C27 C30 C35 152.2(5) . .
C28 C27 C30 C31 153.1(5) . .
C26 C27 C30 C31 -26.7(7) . .
C35 C30 C31 C32 1.5(7) . .
C27 C30 C31 C32 -179.5(5) . .
C30 C31 C32 C33 -0.7(8) . .
C31 C32 C33 C34 -0.7(8) . .
C32 C33 C34 C35 1.3(7) . .
C32 C33 C34 C36 -175.8(4) . .
C31 C30 C35 C34 -0.9(7) . .
C27 C30 C35 C34 -179.9(4) . .
C33 C34 C35 C30 -0.5(7) . .
C36 C34 C35 C30 176.7(4) . .
Zn2 O6 C36 O5 45.4(8) . .
Zn2 O6 C36 C34 -136.4(5) . .
Zn1 O5 C36 O6 2.0(6) . .
Zn1 O5 C36 C34 -176.2(3) . .
C33 C34 C36 O6 176.9(4) . .
C35 C34 C36 O6 -0.2(6) . .
C33 C34 C36 O5 -4.7(6) . .
C35 C34 C36 O5 178.2(4) . .
C41 N4 C37 C38 -1.9(12) . .
N4 C37 C38 C39 0.3(12) . .
C37 C38 C39 C40 1.7(9) . .
C37 C38 C39 C42 -177.9(6) . .
C38 C39 C40 C41 -2.1(9) . .
C42 C39 C40 C41 177.5(5) . .
C37 N4 C41 C40 1.5(11) . .
C39 C40 C41 N4 0.5(11) . .
C40 C39 C42 C47 -140.7(6) . .
C38 C39 C42 C47 38.8(8) . .
C40 C39 C42 C43 38.4(8) . .
C38 C39 C42 C43 -142.1(6) . .
C47 C42 C43 C44 -0.6(9) . .
C39 C42 C43 C44 -179.7(6) . .
C42 C43 C44 C45 -0.2(11) . .
C43 C44 C45 C46 1.2(12) . .
C44 C45 C46 C47 -1.4(11) . .
C44 C45 C46 C48 178.2(7) . .
C45 C46 C47 C42 0.5(10) . .
C48 C46 C47 C42 -179.0(6) . .
C43 C42 C47 C46 0.4(8) . .
C39 C42 C47 C46 179.6(5) . .
Zn3 O8 C48 O7 17.2(16) . .
Zn3 O8 C48 O7' -15.1(17) . .
Zn3 O8 C48 O8' 114(6) . .
Zn3 O8 C48 C46 -164.7(8) . .
Zn3 O7 C48 O8 -17.9(17) . .
Zn3 O7 C48 O7' 87(4) . .
Zn3 O7 C48 O8' -42.5(17) . .
Zn3 O7 C48 C46 163.8(7) . .
Zn3 O7' C48 O8 15.4(17) . .
Zn3 O7' C48 O7 -77(4) . .
Zn3 O7' C48 O8' -8(2) . .
Zn3 O7' C48 C46 168.2(6) . .
Zn3 O8' C48 O8 -59(5) . .
Zn3 O8' C48 O7 37.2(14) . .
Zn3 O8' C48 O7' 7(2) . .
Zn3 O8' C48 C46 -168.6(8) . .
C45 C46 C48 O8 171.7(14) . .
C47 C46 C48 O8 -8.7(16) . .
C45 C46 C48 O7 -10.1(14) . .
C47 C46 C48 O7 169.5(11) . .
C45 C46 C48 O7' 18.3(14) . .
C47 C46 C48 O7' -162.2(12) . .
C45 C46 C48 O8' -164.9(13) . .
C47 C46 C48 O8' 14.7(15) . .
C53 N5 C49 C50 2.5(11) . .
Zn3 N5 C49 C50 -173.4(6) . .
N5 C49 C50 C51 1.4(12) . .
C49 C50 C51 C52 -4.0(10) . .
C49 C50 C51 C54 175.1(6) . .
C50 C51 C52 C53 3.0(12) . .
C54 C51 C52 C53 -176.1(7) . .
C49 N5 C53 C52 -3.5(13) . .
Zn3 N5 C53 C52 172.2(7) . .
C51 C52 C53 N5 0.8(15) . .
C50 C51 C54 C55 -172.8(5) . .
C52 C51 C54 C55 6.2(8) . .
C50 C51 C54 C59 4.9(7) . .
C52 C51 C54 C59 -176.1(6) . .
C59 C54 C55 C56 0.0 . .
C51 C54 C55 C56 177.7(4) . .
C54 C55 C56 C57 0.0 . .
C54 C55 C56 C60 -175.2(8) . .
C54 C55 C56 C60' 177.7(14) . .
O10 C60 C56 C55 162.6(9) . .
O9 C60 C56 C55 -12.5(11) . .
O10 C60 C56 C57 -13.1(13) . .
O9 C60 C56 C57 171.8(6) . .
O10 C60 C56 C60' 175(3) . .
O9 C60 C56 C60' 0(2) . .
O10' C60' C56 C55 -171(3) . .
O9' C60' C56 C55 15(4) . .
Zn3 C60' C56 C55 167(6) 1_455 .
O10' C60' C56 C57 6(5) . .
O9' C60' C56 C57 -167.7(19) . .
Zn3 C60' C56 C57 -16(8) 1_455 .
O10' C60' C56 C60 17.5(14) . .
O9' C60' C56 C60 -156(5) . .
Zn3 C60' C56 C60 -5(5) 1_455 .
C55 C56 C57 C58 0.0 . .
C60 C56 C57 C58 176.7(5) . .
C60' C56 C57 C58 -176.8(19) . .
C56 C57 C58 C59 0.0 . .
C57 C58 C59 C54 0.0 . .
C55 C54 C59 C58 0.0 . .
C51 C54 C59 C58 -177.7(4) . .
